data_4074972
loop_
_publ_author_name
'Sykes, Alison Cartwright'
'White, Peter'
'Brookhart, Maurice'

_publ_section_title
;
 Reactions of Anilines and Benzamides with a Fourteen-Electron Iridium(I)
 Bis(Phosphinite) Complex: N-H Oxidative Addition versus Lewis Base
 Coordination.
;
_journal_issue 7
_journal_name_full Organometallics
_journal_page_first 1664
_journal_page_last 1675
_journal_paper_doi 10.1021/om051070n
_journal_volume 25
_journal_year 2006
_chemical_formula_moiety 'C28 H41 F5 Ir N O2 P2 '
_chemical_formula_sum 'C28 H41 F5 Ir N O2 P2'
_chemical_formula_weight 772.79
_chemical_name_systematic ?
_space_group_IT_number 2
_symmetry_cell_setting triclinic
_symmetry_space_group_name_Hall '-P 1'
_symmetry_space_group_name_H-M 'P -1'
_cell_angle_alpha 87.704(3)
_cell_angle_beta 76.436(3)
_cell_angle_gamma 86.539(3)
_cell_formula_units_Z 2
_cell_length_a 7.9192(7)
_cell_length_b 13.0478(11)
_cell_length_c 15.4852(14)
_cell_measurement_reflns_used 992
_cell_measurement_temperature 173
_cell_measurement_theta_max 30.00
_cell_measurement_theta_min 2.50
_cell_volume 1552.0(2)
_computing_cell_refinement 'Bruker SAINT'
_computing_data_collection 'Bruker SMART'
_computing_data_reduction 'Bruker SAINT/NRCVAX DATRD2'
_computing_molecular_graphics NRCVAX
_computing_publication_material 'NRCVAX TABLES Jan 94 Version'
_computing_structure_refinement 'NRCVAX LSTSQ'
_computing_structure_solution 'NRCVAX SOLVER'
_diffrn_ambient_temperature 173
_diffrn_measured_fraction_theta_full 0.997
_diffrn_measurement_device 'Bruker SMART 1K'
_diffrn_measurement_method 'Omega scans'
_diffrn_radiation_monochromator graphite
_diffrn_radiation_source 'xray tube'
_diffrn_radiation_type 'Molybdenum K\a'
_diffrn_radiation_wavelength 0.71073
_diffrn_reflns_av_R_equivalents 0.032
_diffrn_reflns_limit_h_max 11
_diffrn_reflns_limit_h_min -11
_diffrn_reflns_limit_k_max 18
_diffrn_reflns_limit_k_min 0
_diffrn_reflns_limit_l_max 21
_diffrn_reflns_limit_l_min -21
_diffrn_reflns_number 30005
_diffrn_reflns_theta_full 30.0
_diffrn_reflns_theta_max 30.00
_diffrn_reflns_theta_min 0.00
_exptl_absorpt_coefficient_mu 4.47
_exptl_absorpt_correction_T_max 0.910
_exptl_absorpt_correction_T_min 0.344
_exptl_absorpt_correction_type empirical
_exptl_absorpt_process_details 'Bruker SADABS'
_exptl_crystal_colour brown
_exptl_crystal_density_diffrn 1.654
_exptl_crystal_density_method 'not measured'
_exptl_crystal_description needle
_exptl_crystal_F_000 766.77
_exptl_crystal_size_max 0.30
_exptl_crystal_size_mid 0.05
_exptl_crystal_size_min 0.02
_refine_diff_density_max 2.130
_refine_diff_density_min -1.070
_refine_ls_extinction_method none
_refine_ls_goodness_of_fit_ref 1.22
_refine_ls_hydrogen_treatment constr
_refine_ls_matrix_type full
_refine_ls_number_parameters 356
_refine_ls_number_reflns 8054
_refine_ls_R_factor_all 0.030
_refine_ls_R_factor_gt 0.025
_refine_ls_shift/su_max 0.000
_refine_ls_shift/su_mean 0.000
_refine_ls_structure_factor_coef F
_refine_ls_weighting_details 1/(\s^2^(F)+0.0001F^2^)
_refine_ls_weighting_scheme calc
_refine_ls_wR_factor_all 0.026
_refine_ls_wR_factor_ref 0.026
_reflns_number_gt 8055
_reflns_number_total 9073
_reflns_threshold_expression 'Inet > 2.5\s(Inet)'
_cod_data_source_file om051070nsi20051215_121938.cif
_cod_data_source_block c04217
_cod_depositor_comments
;
The following automatic conversions were performed:

'_symmetry_cell_setting' value 'Triclinic' changed to 'triclinic'
according to /home/saulius/struct/CIF-dictionaries/cif_core.dic
dictionary named 'cif_core.dic' version 2.4.1 from 2010-06-29.

Automatic conversion script
Id: cif_fix_values 1715 2011-07-08 13:25:40Z adriana 
;
_cod_original_cell_volume 1552.04(24)
_cod_original_formula_sum 'C28 H41 F5 Ir N O2 P2 '
_cod_database_code 4074972

loop_
_symmetry_equiv_pos_as_xyz
x,y,z
-x,-y,-z

loop_
_atom_site_aniso_label
_atom_site_aniso_U_11
_atom_site_aniso_U_22
_atom_site_aniso_U_33
_atom_site_aniso_U_12
_atom_site_aniso_U_13
_atom_site_aniso_U_23
_atom_site_aniso_type_symbol
Ir1 0.01748(5) 0.01661(5) 0.01804(4) 0.00128(3) -0.00291(3) 0.00117(3) Ir
P1 0.0199(3) 0.0132(3) 0.01896(25) 0.00127(24) -0.00446(22) -0.00056(19) P
P2 0.0258(4) 0.0320(4) 0.0173(3) 0.0029(3) -0.00442(24) -0.00142(23) P
N1 0.0221(12) 0.0229(11) 0.0356(12) 0.0009(10) -0.0020(9) 0.0052(9) N
C2 0.0317(15) 0.0205(12) 0.0207(10) 0.0033(11) -0.0076(10) 0.0004(9) C
C3 0.0422(18) 0.0250(14) 0.0257(12) 0.0091(13) -0.0119(12) -0.0003(10) C
C4 0.068(3) 0.0301(16) 0.0300(14) 0.0144(16) -0.0159(15) 0.0042(12) C
C5 0.093(3) 0.0274(17) 0.0367(16) -0.0026(20) -0.0113(19) 0.0154(13) C
C6 0.0584(24) 0.0407(19) 0.0368(16) -0.0174(18) 0.0005(15) 0.0084(13) C
C7 0.0363(17) 0.0334(16) 0.0282(13) -0.0044(14) -0.0057(12) 0.0048(11) C
F8 0.0327(10) 0.0418(11) 0.0542(11) 0.0118(9) -0.0176(9) -0.0022(8) F
F9 0.0990(21) 0.0471(14) 0.0569(13) 0.0370(14) -0.0281(14) 0.0107(10) F
F10 0.140(3) 0.0378(13) 0.0754(17) -0.0115(16) -0.0123(18) 0.0359(12) F
F11 0.0730(19) 0.0666(17) 0.0764(16) -0.0364(15) 0.0032(14) 0.0220(13) F
F12 0.0296(11) 0.0562(13) 0.0596(12) -0.0031(10) -0.0089(9) 0.0144(10) F
C13 0.0201(12) 0.0180(11) 0.0276(11) -0.0005(10) -0.0071(9) -0.0018(9) C
C14 0.0224(14) 0.0333(15) 0.0380(14) -0.0055(12) -0.0040(11) 0.0005(11) C
C15 0.0310(15) 0.0171(12) 0.0409(14) -0.0027(11) -0.0108(12) -0.0014(10) C
C16 0.0329(16) 0.0272(14) 0.0334(13) -0.0029(12) -0.0162(12) -0.0021(10) C
C17 0.0191(12) 0.0194(12) 0.0271(11) -0.0004(10) -0.0039(9) 0.0011(9) C
C18 0.0264(15) 0.0298(15) 0.0380(14) 0.0041(12) -0.0005(11) -0.0046(11) C
C19 0.0349(17) 0.0328(15) 0.0288(13) -0.0031(13) -0.0017(11) 0.0090(11) C
C20 0.0282(16) 0.0328(16) 0.0521(18) -0.0081(13) -0.0138(13) -0.0041(13) C
O21 0.0287(10) 0.0167(8) 0.0219(8) 0.0060(8) -0.0083(7) -0.0029(6) O
C22 0.0209(12) 0.0220(12) 0.0203(10) 0.0009(10) -0.0025(9) -0.0010(8) C
C23 0.0196(12) 0.0174(11) 0.0217(10) 0.0014(10) -0.0013(9) -0.0017(8) C
C24 0.0253(14) 0.0210(12) 0.0286(12) 0.0051(11) -0.0029(10) 0.0002(9) C
C25 0.0376(17) 0.0198(13) 0.0344(14) 0.0109(12) -0.0029(12) -0.0052(10) C
C26 0.0473(19) 0.0267(14) 0.0261(12) 0.0084(14) -0.0024(12) -0.0086(10) C
C27 0.0345(16) 0.0261(13) 0.0207(11) 0.0051(12) -0.0030(10) -0.0041(9) C
O28 0.0521(14) 0.0329(11) 0.0205(8) 0.0124(10) -0.0105(9) -0.0079(7) O
C29 0.0431(19) 0.0465(19) 0.0200(12) 0.0012(15) -0.0044(12) 0.0042(11) C
C30 0.063(3) 0.126(4) 0.0282(16) -0.044(3) -0.0022(17) 0.0149(20) C
C31 0.105(4) 0.0461(22) 0.0327(16) 0.0196(24) -0.0109(20) 0.0050(15) C
C32 0.0620(25) 0.0567(22) 0.0216(13) 0.0067(19) 0.0001(14) -0.0012(13) C
C33 0.0312(17) 0.0703(25) 0.0292(14) -0.0097(17) -0.0057(12) -0.0116(14) C
C34 0.0337(24) 0.140(6) 0.135(5) 0.020(3) -0.033(3) -0.086(4) C
C35 0.089(4) 0.215(8) 0.062(3) -0.101(5) -0.034(3) 0.061(4) C
C36 0.053(3) 0.078(3) 0.0497(20) -0.0120(22) -0.0158(18) -0.0274(19) C

loop_
_atom_site_label
_atom_site_fract_x
_atom_site_fract_y
_atom_site_fract_z
_atom_site_U_iso_or_equiv
_atom_site_thermal_displace_type
_atom_site_type_symbol
Ir1 0.334597(13) 0.252873(7) 0.199076(6) 0.01771(4) Uani Ir
P1 0.28142(9) 0.26303(5) 0.05951(4) 0.0175(3) Uani P
P2 0.35306(10) 0.30562(6) 0.33697(4) 0.0253(3) Uani P
N1 0.4852(3) 0.10975(18) 0.18908(15) 0.0279(11) Uani N
C2 0.4552(4) 0.01839(20) 0.23206(16) 0.0243(12) Uani C
C3 0.5923(4) -0.04906(22) 0.24774(18) 0.0308(14) Uani C
C4 0.5688(6) -0.1445(3) 0.28822(20) 0.0428(18) Uani C
C5 0.4060(7) -0.1798(3) 0.31735(23) 0.0533(24) Uani C
C6 0.2674(6) -0.1184(3) 0.30428(22) 0.0469(19) Uani C
C7 0.2905(4) -0.02195(24) 0.26316(18) 0.0330(14) Uani C
F8 0.7566(3) -0.01669(16) 0.22092(13) 0.0422(10) Uani F
F9 0.7099(4) -0.20338(19) 0.29859(16) 0.0680(16) Uani F
F10 0.3833(5) -0.27429(19) 0.35640(19) 0.0872(21) Uani F
F11 0.1052(4) -0.15152(21) 0.33066(18) 0.0747(16) Uani F
F12 0.1468(3) 0.03162(18) 0.25132(14) 0.0491(11) Uani F
C13 0.1431(3) 0.16976(19) 0.02549(16) 0.0216(12) Uani C
C14 -0.0289(4) 0.17426(24) 0.09706(19) 0.0316(15) Uani C
C15 0.2304(4) 0.06190(20) 0.02605(19) 0.0292(14) Uani C
C16 0.1025(4) 0.19684(22) -0.06477(18) 0.0297(14) Uani C
C17 0.4785(3) 0.29190(19) -0.02917(16) 0.0222(11) Uani C
C18 0.5842(4) 0.19317(23) -0.06066(20) 0.0327(14) Uani C
C19 0.4384(4) 0.35629(24) -0.10818(19) 0.0334(14) Uani C
C20 0.5843(4) 0.35550(25) 0.01847(22) 0.0367(16) Uani C
O21 0.1603(3) 0.37053(13) 0.05769(11) 0.0223(8) Uani O
C22 0.2022(3) 0.38997(19) 0.20402(15) 0.0215(11) Uani C
C23 0.1326(3) 0.42941(19) 0.13347(15) 0.0202(10) Uani C
C24 0.0403(4) 0.52283(20) 0.13499(17) 0.0258(12) Uani C
C25 0.0171(4) 0.58170(22) 0.21074(19) 0.0319(14) Uani C
C26 0.0847(5) 0.54712(23) 0.28223(18) 0.0346(15) Uani C
C27 0.1731(4) 0.45252(21) 0.27779(16) 0.0279(13) Uani C
O28 0.2393(3) 0.41586(16) 0.35003(12) 0.0353(11) Uani O
C29 0.2472(5) 0.2395(3) 0.44282(18) 0.0373(16) Uani C
C30 0.0712(6) 0.2073(5) 0.42951(23) 0.073(3) Uani C
C31 0.3556(7) 0.1440(3) 0.45972(24) 0.063(3) Uani C
C32 0.2126(6) 0.3091(3) 0.52250(20) 0.0488(20) Uani C
C33 0.5746(5) 0.3462(3) 0.33647(20) 0.0432(18) Uani C
C34 0.7047(6) 0.2553(6) 0.3183(5) 0.100(4) Uani C
C35 0.6169(8) 0.4231(6) 0.2590(3) 0.117(5) Uani C
C36 0.5914(6) 0.3989(4) 0.4199(3) 0.0587(24) Uani C
H 0.145 0.217 0.232 0.0274 Uiso H
H1 0.609 0.114 0.172 0.0369 Uiso H
H24 -0.009 0.546 0.086 0.0349 Uiso H
H25 -0.042 0.648 0.212 0.0406 Uiso H
H26 0.080 0.583 0.336 0.0434 Uiso H
H14a -0.084 0.242 0.097 0.0412 Uiso H
H14b -0.105 0.125 0.085 0.0412 Uiso H
H14c -0.005 0.159 0.154 0.0412 Uiso H
H15a 0.254 0.047 0.083 0.0396 Uiso H
H15b 0.154 0.013 0.014 0.0396 Uiso H
H15c 0.337 0.059 -0.019 0.0396 Uiso H
H16a 0.209 0.194 -0.110 0.0412 Uiso H
H16b 0.025 0.148 -0.077 0.0412 Uiso H
H16c 0.048 0.265 -0.064 0.0412 Uiso H
H18a 0.608 0.154 -0.010 0.0414 Uiso H
H18b 0.520 0.153 -0.091 0.0414 Uiso H
H18c 0.692 0.210 -0.100 0.0414 Uiso H
H19a 0.372 0.317 -0.139 0.0422 Uiso H
H19b 0.373 0.418 -0.087 0.0422 Uiso H
H19c 0.545 0.374 -0.148 0.0422 Uiso H
H20a 0.519 0.418 0.039 0.0477 Uiso H
H20b 0.609 0.317 0.069 0.0477 Uiso H
H20c 0.692 0.372 -0.022 0.0477 Uiso H
H30a 0.002 0.267 0.419 0.0823 Uiso H
H30b 0.091 0.163 0.379 0.0823 Uiso H
H30c 0.011 0.171 0.482 0.0823 Uiso H
H31a 0.376 0.101 0.409 0.0714 Uiso H
H31b 0.465 0.164 0.469 0.0714 Uiso H
H31c 0.295 0.107 0.512 0.0714 Uiso H
H32a 0.321 0.330 0.532 0.0568 Uiso H
H32b 0.143 0.369 0.511 0.0568 Uiso H
H32c 0.152 0.273 0.575 0.0568 Uiso H
H34a 0.679 0.206 0.367 0.1131 Uiso H
H34b 0.696 0.224 0.265 0.1131 Uiso H
H34c 0.820 0.278 0.312 0.1131 Uiso H
H35a 0.607 0.391 0.206 0.1320 Uiso H
H35b 0.537 0.482 0.270 0.1320 Uiso H
H35c 0.733 0.444 0.252 0.1320 Uiso H
H36a 0.509 0.457 0.431 0.0704 Uiso H
H36b 0.568 0.351 0.470 0.0704 Uiso H
H36c 0.707 0.422 0.412 0.0704 Uiso H

loop_
_atom_type_symbol
_atom_type_scat_dispersion_real
_atom_type_scat_dispersion_imag
_atom_type_scat_source
C 0.003 0.002 'International Tables Vol. IV Table 2.2B'
H 0.000 0.000 'International Tables Vol. IV Table 2.2B'
F 0.017 0.010 'International Tables Vol. IV Table 2.2B'
Ir -1.444 7.989 'International Tables Vol. IV Table 2.2B'
N 0.006 0.003 'International Tables Vol. IV Table 2.2B'
O 0.011 0.006 'International Tables Vol. IV Table 2.2B'
P 0.102 0.094 'International Tables Vol. IV Table 2.2B'

loop_
_geom_angle_atom_site_label_1
_geom_angle_atom_site_label_2
_geom_angle_atom_site_label_3
_geom_angle
P(1) Ir(1) P(2) 158.694(25)
P(1) Ir(1) N(1) 99.20(7)
P(1) Ir(1) C(22) 79.66(7)
P(2) Ir(1) N(1) 101.42(7)
P(2) Ir(1) C(22) 79.51(7)
N(1) Ir(1) C(22) 177.32(9)
Ir(1) P(1) C(13) 120.67(8)
Ir(1) P(1) C(17) 112.92(8)
Ir(1) P(1) O(21) 104.89(6)
C(13) P(1) C(17) 113.21(11)
C(13) P(1) O(21) 100.63(11)
C(17) P(1) O(21) 101.17(11)
Ir(1) P(2) O(28) 104.49(7)
Ir(1) P(2) C(29) 123.14(10)
Ir(1) P(2) C(33) 111.94(10)
O(28) P(2) C(29) 99.00(14)
O(28) P(2) C(33) 101.46(16)
C(29) P(2) C(33) 112.90(15)
Ir(1) N(1) C(2) 131.97(20)
N(1) C(2) C(3) 121.9(3)
N(1) C(2) C(7) 125.1(3)
C(3) C(2) C(7) 112.91(24)
C(2) C(3) C(4) 124.1(3)
C(2) C(3) F(8) 117.43(24)
C(4) C(3) F(8) 118.5(3)
C(3) C(4) C(5) 120.6(3)
C(3) C(4) F(9) 119.1(4)
C(5) C(4) F(9) 120.3(3)
C(4) C(5) C(6) 118.3(3)
C(4) C(5) F(10) 120.5(4)
C(6) C(5) F(10) 121.1(4)
C(5) C(6) C(7) 121.2(3)
C(5) C(6) F(11) 119.9(3)
C(7) C(6) F(11) 118.8(4)
C(2) C(7) C(6) 122.8(3)
C(2) C(7) F(12) 120.30(25)
C(6) C(7) F(12) 116.9(3)
P(1) C(13) C(14) 105.45(17)
P(1) C(13) C(15) 109.22(18)
P(1) C(13) C(16) 113.21(17)
C(14) C(13) C(15) 109.36(21)
C(14) C(13) C(16) 108.44(23)
C(15) C(13) C(16) 110.97(22)
P(1) C(17) C(18) 110.64(17)
P(1) C(17) C(19) 113.87(20)
P(1) C(17) C(20) 103.51(19)
C(18) C(17) C(19) 110.99(23)
C(18) C(17) C(20) 108.80(24)
C(19) C(17) C(20) 108.65(22)
P(1) O(21) C(23) 115.52(15)
Ir(1) C(22) C(23) 122.22(18)
Ir(1) C(22) C(27) 122.50(19)
C(23) C(22) C(27) 115.28(25)
O(21) C(23) C(22) 117.50(23)
O(21) C(23) C(24) 118.86(22)
C(22) C(23) C(24) 123.64(23)
C(23) C(24) C(25) 118.02(24)
C(24) C(25) C(26) 120.9(3)
C(25) C(26) C(27) 118.65(25)
C(22) C(27) C(26) 123.5(3)
C(22) C(27) O(28) 117.2(3)
C(26) C(27) O(28) 119.28(23)
P(2) O(28) C(27) 116.14(17)
P(2) C(29) C(30) 105.59(20)
P(2) C(29) C(31) 110.5(3)
P(2) C(29) C(32) 112.95(23)
C(30) C(29) C(31) 109.1(4)
C(30) C(29) C(32) 108.4(3)
C(31) C(29) C(32) 110.1(3)
P(2) C(33) C(34) 110.0(3)
P(2) C(33) C(35) 104.8(3)
P(2) C(33) C(36) 115.6(3)
C(34) C(33) C(35) 108.6(5)
C(34) C(33) C(36) 109.6(4)
C(35) C(33) C(36) 107.9(4)

loop_
_geom_bond_atom_site_label_1
_geom_bond_atom_site_label_2
_geom_bond_distance
Ir(1) P(1) 2.2941(6)
Ir(1) P(2) 2.3089(6)
Ir(1) N(1) 2.145(3)
Ir(1) C(22) 2.013(3)
P(1) C(13) 1.8552(23)
P(1) C(17) 1.867(3)
P(1) O(21) 1.6541(20)
P(2) O(28) 1.6441(24)
P(2) C(29) 1.861(3)
P(2) C(33) 1.861(3)
N(1) C(2) 1.348(3)
C(2) C(3) 1.415(4)
C(2) C(7) 1.407(4)
C(3) C(4) 1.374(4)
C(3) F(8) 1.357(4)
C(4) C(5) 1.364(6)
C(4) F(9) 1.354(5)
C(5) C(6) 1.369(7)
C(5) F(10) 1.354(4)
C(6) C(7) 1.389(4)
C(6) F(11) 1.345(4)
C(7) F(12) 1.345(4)
C(13) C(14) 1.541(4)
C(13) C(15) 1.531(4)
C(13) C(16) 1.529(4)
C(17) C(18) 1.526(4)
C(17) C(19) 1.540(4)
C(17) C(20) 1.535(4)
O(21) C(23) 1.395(3)
C(22) C(23) 1.402(3)
C(22) C(27) 1.397(4)
C(23) C(24) 1.381(4)
C(24) C(25) 1.398(4)
C(25) C(26) 1.387(4)
C(26) C(27) 1.378(4)
C(27) O(28) 1.399(3)
C(29) C(30) 1.541(6)
C(29) C(31) 1.519(6)
C(29) C(32) 1.524(5)
C(33) C(34) 1.514(7)
C(33) C(35) 1.521(6)
C(33) C(36) 1.523(4)
